data_2101973
loop_
_publ_author_name
'Rudert, Rainer'
'Schulz, Burkhard'
'Reck, G\"unter'
'Vollhardt, Dieter'
'Kriwanek, J\"org'

_publ_section_title
;
 <i>N</i>-<i>n</i>-Alkyl <i>N,N</i>-dimethylammonioacetic acid
 bromides: the first complete series of crystal and molecular structure
 determinations of an amphiphilic compound with alkyl chain lengths
 <i>n</i>~=~1,..., 16
;
_journal_issue 1
_journal_name_full 'Acta Crystallographica Section B'
_journal_page_first 124
_journal_page_last 131
_journal_paper_doi 10.1107/S0108768199007740
_journal_volume 56
_journal_year 2000
_chemical_formula_moiety 'C5 H12 N O2 1+, Br 1-'
_chemical_formula_sum 'C5 H12 Br N O2'
_chemical_formula_weight 198.07
_chemical_name_systematic
;
N,N-Trimethyl Ammonio Acetic Acid Bromide
;
_space_group_IT_number 14
_symmetry_cell_setting monoclinic
_symmetry_space_group_name_Hall '-P 2ybc'
_symmetry_space_group_name_H-M 'P 1 21/c 1'
_cell_angle_alpha 90.00000
_cell_angle_beta 98.08(2)
_cell_angle_gamma 90.00000
_cell_formula_units_Z 4
_cell_length_a 7.6130(10)
_cell_length_b 9.236(3)
_cell_length_c 11.853(4)
_cell_measurement_reflns_used 25
_cell_measurement_temperature 298(2)
_cell_measurement_theta_max 15.8
_cell_measurement_theta_min 8.14
_cell_volume 825.2(4)
_computing_cell_refinement
;
CAD4 Operations Manual (Enraf-Nonius, 1977)
;
_computing_data_collection
;
CAD4 Operations Manual  (Enraf-Nonius, 1977)
;
_computing_data_reduction
;
MolEN (Fair, 1990)
;
_computing_structure_refinement
;
MolEN (Fair, 1990)
;
_computing_structure_solution
;
MolEN (Fair, 1990)
;
_diffrn_ambient_temperature 298(2)
_diffrn_measurement_device CAD4
_diffrn_measurement_method 'theta/2theta scans'
_diffrn_radiation_monochromator graphite
_diffrn_radiation_source 'fine-focus sealed tube'
_diffrn_radiation_type MoK\a
_diffrn_radiation_wavelength .71069
_diffrn_reflns_av_R_equivalents .0252
_diffrn_reflns_av_sigmaI/netI .0133
_diffrn_reflns_limit_h_max 9
_diffrn_reflns_limit_h_min 0
_diffrn_reflns_limit_k_max 10
_diffrn_reflns_limit_k_min 0
_diffrn_reflns_limit_l_max 13
_diffrn_reflns_limit_l_min -14
_diffrn_reflns_number 1551
_diffrn_reflns_theta_max 24.96
_diffrn_reflns_theta_min 2.70
_diffrn_standards_decay_% 2.2
_diffrn_standards_interval_time 30
_diffrn_standards_number 2
_exptl_absorpt_coefficient_mu 4.92
_exptl_absorpt_correction_T_max 1.000
_exptl_absorpt_correction_T_min .295
_exptl_absorpt_correction_type refdelf
_exptl_absorpt_process_details
;
absorption correction using the method of N. Walker and D. Stuart (1983).
Acta Cryst A39, 158-166
;
_exptl_crystal_colour colourless
_exptl_crystal_density_diffrn 1.594
_exptl_crystal_description equant
_exptl_crystal_F_000 400
_exptl_crystal_size_max .45
_exptl_crystal_size_mid .23
_exptl_crystal_size_min .15
_refine_diff_density_max .326
_refine_diff_density_min -.405
_refine_ls_extinction_method none
_refine_ls_goodness_of_fit_all .796
_refine_ls_goodness_of_fit_ref .757
_refine_ls_hydrogen_treatment refall
_refine_ls_matrix_type full
_refine_ls_number_parameters 125
_refine_ls_number_reflns 1435
_refine_ls_number_restraints 0
_refine_ls_restrained_S_all .796
_refine_ls_restrained_S_obs .757
_refine_ls_R_factor_all .0337
_refine_ls_R_factor_gt .0258
_refine_ls_shift/su_max -.075
_refine_ls_shift/su_mean .011
_refine_ls_structure_factor_coef Fsqd
_refine_ls_weighting_details 'w=1/[\s^2^(Fo^2^)+(0.1000P)^2^+0.0000P] where P=(Fo^2^+2Fc^2^)/3'
_refine_ls_weighting_scheme calc
_refine_ls_wR_factor_all .0956
_refine_ls_wR_factor_ref .0832
_reflns_number_observed 1219
_reflns_number_total 1435
_reflns_observed_criterion >2sigma(I)
_cod_data_source_file jz0007.cif
_cod_data_source_block beh1
_cod_depositor_comments
;
The following automatic conversions were performed:

'_refine_ls_weighting_scheme' value 'calc
w=1/[\s^2^(Fo^2^)+(0.1000P)^2^+0.0000P] where P=(Fo^2^+2Fc^2^)/3' was
changed to 'calc'. New tag '_refine_ls_weighting_details' was
created. The value of the new tag was set to
'w=1/[\s^2^(Fo^2^)+(0.1000P)^2^+0.0000P] where P=(Fo^2^+2Fc^2^)/3'.

Automatic conversion script
Id: cif_fix_values 3143 2015-03-26 13:38:13Z robertas 
;
_cod_original_cell_volume 825.1(4)
_cod_database_code 2101973
_cod_database_fobs_code 2101973

loop_
_symmetry_equiv_pos_as_xyz
'x, y, z'
'-x, y+1/2, -z+1/2'
'-x, -y, -z'
'x, -y-1/2, z-1/2'

loop_
_atom_site_aniso_label
_atom_site_aniso_U_11
_atom_site_aniso_U_22
_atom_site_aniso_U_33
_atom_site_aniso_U_12
_atom_site_aniso_U_13
_atom_site_aniso_U_23
Br .0416(3) .0438(3) .0422(3) .00378(11) .0070(2) .00334(11)
O1 .0631(14) .0412(12) .0543(13) -.0073(11) .0142(11) -.0149(11)
O2 .0558(12) .0480(13) .0540(13) -.0083(10) .0210(11) -.0084(10)
C31 .0413(14) .0324(15) .0357(14) .0030(12) .0007(11) .0021(12)
C32 .0361(14) .0279(14) .0402(15) -.0027(11) .0004(12) -.0004(12)
N1 .0349(11) .0276(12) .0366(11) -.0008(9) -.0001(9) -.0016(9)
C33 .057(2) .043(2) .060(2) -.0078(15) .021(2) -.015(2)
C1 .037(2) .053(2) .049(2) -.0033(14) -.0051(14) .004(2)

loop_
_atom_site_label
_atom_site_fract_x
_atom_site_fract_y
_atom_site_fract_z
_atom_site_U_iso_or_equiv
_atom_site_thermal_displace_type
_atom_site_calc_flag
_atom_site_occupancy
_atom_site_type_symbol
Br .20799(3) .75849(3) .08667(2) .0424(2) Uani d 1 Br
O1 .5805(3) .7882(2) .8945(2) .0523(6) Uani d 1 O
O2 .3867(3) .6070(2) .8945(2) .0513(6) Uani d 1 O
H2 .344(5) .657(4) .939(3) .061(10) Uiso d 1 H
C31 .5226(3) .6730(3) .8602(2) .0369(6) Uani d 1 C
C32 .5906(3) .5805(3) .7710(2) .0352(6) Uani d 1 C
H32A .619(4) .493(3) .803(2) .043(8) Uiso d 1 H
H32B .504(4) .572(4) .709(2) .047(8) Uiso d 1 H
N1 .7572(3) .6311(2) .7295(2) .0335(5) Uani d 1 N
C33 .7953(5) .5242(4) .6403(3) .0520(8) Uani d 1 C
H33A .900(4) .555(4) .615(3) .058(9) Uiso d 1 H
H33B .691(4) .530(4) .581(2) .053(9) Uiso d 1 H
H33C .797(4) .442(5) .673(3) .065(12) Uiso d 1 H
C34 .7349(5) .7776(4) .6755(3) .0427(7) Uiso d 1 C
H34A .844(4) .795(3) .645(2) .030(7) Uiso d 1 H
H34B .729(3) .838(3) .729(3) .030(7) Uiso d 1 H
H34C .637(5) .775(3) .628(3) .058(10) Uiso d 1 H
C1 .9098(4) .6328(4) .8239(3) .0478(8) Uani d 1 C
H1A 1.007(5) .660(4) .794(3) .055(9) Uiso d 1 H
H1B .925(5) .550(5) .863(3) .075(12) Uiso d 1 H
H1C .885(4) .696(4) .881(3) .057(9) Uiso d 1 H

loop_
_atom_type_symbol
_atom_type_description
_atom_type_scat_dispersion_real
_atom_type_scat_dispersion_imag
_atom_type_scat_source
C C .0033 .0016 'International Tables Vol C Tables 4.2.6.8 and 6.1.1.4'
H H .0000 .0000 'International Tables Vol C Tables 4.2.6.8 and 6.1.1.4'
Br Br -.2901 2.4595 'International Tables Vol C Tables 4.2.6.8 and 6.1.1.4'
N N .0061 .0033 'International Tables Vol C Tables 4.2.6.8 and 6.1.1.4'
O O .0106 .0060 'International Tables Vol C Tables 4.2.6.8 and 6.1.1.4'

loop_
_geom_angle_atom_site_label_1
_geom_angle_atom_site_label_2
_geom_angle_atom_site_label_3
_geom_angle
C31 O2 H2 110(3)
O1 C31 O2 125.0(3)
O1 C31 C32 126.5(2)
O2 C31 C32 108.5(2)
N1 C32 C31 116.4(2)
N1 C32 H32A 104.5(17)
C31 C32 H32A 107.4(17)
N1 C32 H32B 108.3(17)
C31 C32 H32B 108.9(18)
H32A C32 H32B 111(3)
C1 N1 C32 111.2(2)
C1 N1 C34 109.9(2)
C32 N1 C34 111.8(2)
C1 N1 C33 109.0(3)
C32 N1 C33 106.4(2)
C34 N1 C33 108.4(2)
N1 C33 H33A 107(2)
N1 C33 H33B 104.3(18)
H33A C33 H33B 113(3)
N1 C33 H33C 105(2)
H33A C33 H33C 117(3)
H33B C33 H33C 109(3)
N1 C34 H34A 105.0(17)
N1 C34 H34B 106.9(18)
H34A C34 H34B 108(3)
N1 C34 H34C 107(2)
H34A C34 H34C 118(3)
H34B C34 H34C 112(3)
N1 C1 H1A 108(2)
N1 C1 H1B 114(2)
H1A C1 H1B 113(3)
N1 C1 H1C 110(2)
H1A C1 H1C 112(3)
H1B C1 H1C 100(3)

loop_
_geom_bond_atom_site_label_1
_geom_bond_atom_site_label_2
_geom_bond_distance
O1 C31 1.200(4)
O2 C31 1.314(3)
O2 H2 .80(4)
C31 C32 1.507(4)
C32 N1 1.498(3)
C32 H32A .90(3)
C32 H32B .92(3)
N1 C1 1.496(4)
N1 C34 1.496(4)
N1 C33 1.504(4)
C33 H33A .93(3)
C33 H33B .99(3)
C33 H33C .85(4)
C34 H34A .97(3)
C34 H34B .85(3)
C34 H34C .87(4)
C1 H1A .90(3)
C1 H1B .89(4)
C1 H1C .93(4)

loop_
_geom_torsion_atom_site_label_1
_geom_torsion_atom_site_label_2
_geom_torsion_atom_site_label_3
_geom_torsion_atom_site_label_4
_geom_torsion
O1 C31 C32 N1 6.2(4)
O2 C31 C32 N1 -174.2(2)
C31 C32 N1 C1 62.6(3)
C31 C32 N1 C34 -60.7(3)
C31 C32 N1 C33 -178.8(3)

loop_
_cod_related_entry_id
_cod_related_entry_database
_cod_related_entry_code
1 ChemSpider 72296
